data_4330893
loop_
_publ_author_name
'Ilya N. Ioffe'
'Olga N. Mazaleva'
'Lev N. Sidorov'
'Shangfeng Yang'
'Tao Wei'
'Erhard Kemnitz'
'Sergey I. Troyanov'

_publ_section_title
;
 Skeletal Transformation of Isolated Pentagon Rule (IPR) Fullerene C82
 into Non-IPR C82Cl28 with Notably Low Activation Barriers
;
_journal_name_full 'Inorganic Chemistry'
_journal_page_first 11226
_journal_page_last 11228
_journal_paper_doi 10.1021/ic301650j
_journal_volume 51
_journal_year 2012
_chemical_formula_sum 'C82 Cl28.56'
_chemical_formula_weight 1997.24
_chemical_name_systematic
; 
 ? 
;
_space_group_IT_number 2
_symmetry_cell_setting triclinic
_symmetry_space_group_name_Hall '-P 1'
_symmetry_space_group_name_H-M 'P -1'
_atom_sites_solution_hydrogens none
_atom_sites_solution_primary direct
_atom_sites_solution_secondary difmap
_audit_creation_method SHELXL-97
_cell_angle_alpha 93.240(10)
_cell_angle_beta 103.040(10)
_cell_angle_gamma 113.740(10)
_cell_formula_units_Z 2
_cell_length_a 13.4030(10)
_cell_length_b 14.0050(10)
_cell_length_c 20.0160(10)
_cell_measurement_reflns_used 25000
_cell_measurement_temperature 100(2)
_cell_measurement_theta_max 30
_cell_measurement_theta_min 5
_cell_volume 3304.5(5)
_computing_cell_refinement XDS
_computing_data_collection XDS
_computing_data_reduction XDS
_computing_structure_refinement 'SHELXL-97 (Sheldrick, 1997)'
_computing_structure_solution 'SHELXS-97 (Sheldrick, 1990)'
_diffrn_ambient_temperature 100(2)
_diffrn_measured_fraction_theta_full 0.868
_diffrn_measured_fraction_theta_max 0.748
_diffrn_measurement_device_type MAR225
_diffrn_measurement_method CCD
_diffrn_radiation_monochromator Si(111)
_diffrn_radiation_source 'BL 14.2 PSF, BESSY, Berlin, Germany'
_diffrn_radiation_type synchrotron
_diffrn_radiation_wavelength 0.88560
_diffrn_reflns_av_R_equivalents 0.0504
_diffrn_reflns_av_sigmaI/netI 0.0480
_diffrn_reflns_limit_h_max 16
_diffrn_reflns_limit_h_min -16
_diffrn_reflns_limit_k_max 18
_diffrn_reflns_limit_k_min -18
_diffrn_reflns_limit_l_max 25
_diffrn_reflns_limit_l_min -25
_diffrn_reflns_number 46076
_diffrn_reflns_theta_full 31.77
_diffrn_reflns_theta_max 36.84
_diffrn_reflns_theta_min 2.21
_exptl_absorpt_coefficient_mu 2.278
_exptl_absorpt_correction_type none
_exptl_crystal_colour orange
_exptl_crystal_density_diffrn 2.007
_exptl_crystal_description plate
_exptl_crystal_F_000 1955
_exptl_crystal_size_max 0.03
_exptl_crystal_size_mid 0.03
_exptl_crystal_size_min 0.01
_refine_diff_density_max 0.917
_refine_diff_density_min -0.718
_refine_diff_density_rms 0.101
_refine_ls_extinction_method none
_refine_ls_goodness_of_fit_ref 1.016
_refine_ls_matrix_type full
_refine_ls_number_parameters 1088
_refine_ls_number_reflns 12825
_refine_ls_number_restraints 45
_refine_ls_restrained_S_all 1.019
_refine_ls_R_factor_all 0.0617
_refine_ls_R_factor_gt 0.0553
_refine_ls_shift/su_max 0.009
_refine_ls_shift/su_mean 0.000
_refine_ls_structure_factor_coef Fsqd
_refine_ls_weighting_details 'calc w=1/[\s^2^(Fo^2^)+(0.0500P)^2^+19.0000P] where P=(Fo^2^+2Fc^2^)/3'
_refine_ls_weighting_scheme calc
_refine_ls_wR_factor_gt 0.1361
_refine_ls_wR_factor_ref 0.1397
_reflns_number_gt 11292
_reflns_number_total 12825
_reflns_threshold_expression >2sigma(I)
_cod_data_source_file ic301650j_si_002.cif
_cod_data_source_block c8284sbi
_cod_original_cell_volume 3304.5(4)
_cod_database_code 4330893

loop_
_symmetry_equiv_pos_as_xyz
'x, y, z'
'-x, -y, -z'

loop_
_atom_site_label
_atom_site_type_symbol
_atom_site_fract_x
_atom_site_fract_y
_atom_site_fract_z
_atom_site_U_iso_or_equiv
_atom_site_adp_type
_atom_site_occupancy
_atom_site_symmetry_multiplicity
_atom_site_calc_flag
_atom_site_refinement_flags
Cl1 Cl 0.82129(8) 0.53547(8) 0.06918(5) 0.0234(2) Uani 1 1 d .
Cl2 Cl 0.65902(8) 0.27553(8) 0.00635(5) 0.0227(2) Uani 1 1 d .
Cl3 Cl 0.98517(10) 0.66860(11) 0.28974(7) 0.0282(4) Uani 0.811(5) 1 d P
Cl3A Cl 0.9713(7) 0.6995(8) 0.4027(8) 0.092(4) Uani 0.189(5) 1 d PU
Cl4 Cl 0.84427(9) 0.74620(9) 0.13233(6) 0.0304(2) Uani 1 1 d .
Cl5 Cl 0.65481(8) 0.07112(8) 0.12595(5) 0.0219(2) Uani 1 1 d .
Cl6 Cl 0.79525(9) 0.15167(9) 0.31540(6) 0.0336(3) Uani 1 1 d .
Cl7 Cl 0.95161(13) 0.45401(14) 0.40737(8) 0.0332(5) Uani 0.709(5) 1 d P
Cl8 Cl 0.82901(11) 0.80077(10) 0.40919(6) 0.0364(3) Uani 1 1 d .
Cl9 Cl 0.73598(10) 0.88601(9) 0.24324(6) 0.0325(2) Uani 1 1 d .
Cl10 Cl 0.30189(8) -0.06688(8) 0.05109(5) 0.0230(2) Uani 1 1 d .
Cl11 Cl 0.63436(12) 0.07020(11) 0.42926(6) 0.0315(4) Uani 0.851(5) 1 d P
Cl12 Cl 0.53775(13) 0.15208(14) 0.51905(8) 0.0318(4) Uani 0.851(5) 1 d PD
Cl1A Cl 0.5530(18) 0.1235(17) 0.4969(9) 0.100(7) Uani 0.149(5) 1 d PD
Cl13 Cl 0.54848(15) 0.37190(12) 0.53426(6) 0.0320(5) Uani 0.871(6) 1 d PD
Cl1B Cl 0.6065(18) 0.2221(14) 0.5334(8) 0.104(8) Uani 0.129(6) 1 d PDU
Cl14 Cl 0.78685(12) 0.40204(12) 0.53444(6) 0.0297(5) Uani 0.800(5) 1 d P
Cl1C Cl 0.6117(13) 0.399(2) 0.5432(8) 0.156(10) Uani 0.200(5) 1 d PD
Cl15 Cl 0.77507(11) 0.61045(10) 0.51285(6) 0.0383(3) Uani 1 1 d .
Cl16 Cl 0.58203(10) 0.83428(9) 0.34556(5) 0.0283(2) Uani 1 1 d .
Cl17 Cl 0.45619(9) 0.83458(8) 0.19244(5) 0.0266(2) Uani 1 1 d .
Cl18 Cl 0.28562(9) 0.72240(8) 0.27606(5) 0.0256(2) Uani 1 1 d .
Cl19 Cl 0.17454(9) 0.65477(8) 0.10961(5) 0.0240(2) Uani 1 1 d .
Cl20 Cl 0.03578(9) 0.49361(9) 0.20411(5) 0.0278(2) Uani 1 1 d .
Cl21 Cl -0.00143(8) 0.38564(8) 0.04721(5) 0.0252(2) Uani 1 1 d .
Cl22 Cl -0.07536(8) 0.22275(9) 0.14436(6) 0.0287(2) Uani 1 1 d .
Cl23 Cl -0.02091(8) 0.12327(9) 0.01764(5) 0.0277(2) Uani 1 1 d .
Cl24 Cl -0.04118(8) -0.00122(9) 0.14115(6) 0.0299(2) Uani 1 1 d .
Cl25 Cl 0.13960(8) -0.13087(8) 0.19285(6) 0.0274(2) Uani 1 1 d .
Cl26 Cl 0.08395(9) -0.01358(9) 0.30757(6) 0.0304(2) Uani 1 1 d .
Cl27 Cl 0.28931(9) -0.05566(8) 0.37915(6) 0.0287(2) Uani 1 1 d .
Cl28 Cl 0.30473(10) 0.14717(10) 0.46307(6) 0.0339(3) Uani 1 1 d .
Cl29 Cl 0.3154(16) 0.1541(14) -0.0548(8) 0.068(4) Uani 0.116(2) 1 d P
Cl30 Cl 0.8317(7) 0.2434(7) 0.4493(3) 0.047(2) Uani 0.175(3) 1 d P
Cl31 Cl 0.9144(12) 0.2176(13) 0.5156(8) 0.097(4) Uani 0.177(3) 1 d P
Cl32 Cl 0.8922(9) 0.0648(11) 0.4880(6) 0.058(4) Uani 0.177(3) 1 d P
Cl33 Cl 0.8917(10) 0.0648(8) 0.4580(6) 0.046(3) Uani 0.177(3) 1 d P
Cl34 Cl 0.9879(7) 0.0791(7) 0.4255(4) 0.052(2) Uani 0.177(3) 1 d P
C1 C 0.7459(3) 0.4506(3) 0.1751(2) 0.0187(8) Uani 1 1 d .
C2 C 0.7292(3) 0.5236(3) 0.1243(2) 0.0195(7) Uani 1 1 d .
C3 C 0.6038(3) 0.4695(3) 0.08254(18) 0.0169(7) Uani 1 1 d .
C4 C 0.5408(3) 0.3637(3) 0.06370(18) 0.0157(7) Uani 1 1 d .
C5 C 0.6025(3) 0.2938(3) 0.07853(19) 0.0168(7) Uani 1 1 d .
C6 C 0.6920(3) 0.3426(3) 0.14769(18) 0.0162(7) Uani 1 1 d .
C7 C 0.6855(3) 0.2666(3) 0.19002(19) 0.0187(8) Uani 1 1 d .
C8 C 0.7298(3) 0.2966(3) 0.2622(2) 0.0190(8) Uani 1 1 d .
C9 C 0.7809(3) 0.4030(3) 0.2902(2) 0.0214(8) Uani 1 1 d .
C10 C 0.7920(3) 0.4819(3) 0.2471(2) 0.0206(8) Uani 1 1 d .
C11 C 0.8313(4) 0.5954(4) 0.2791(2) 0.0263(9) Uani 1 1 d .
C12 C 0.7717(3) 0.6502(3) 0.2364(2) 0.0212(8) Uani 1 1 d .
C13 C 0.7436(3) 0.6350(3) 0.1586(2) 0.0211(8) Uani 1 1 d .
C14 C 0.6276(3) 0.6315(3) 0.13427(19) 0.0190(8) Uani 1 1 d .
C15 C 0.5514(3) 0.5378(3) 0.09022(19) 0.0173(7) Uani 1 1 d .
C16 C 0.4327(3) 0.4988(3) 0.08050(18) 0.0167(7) Uani 1 1 d .
C17 C 0.3647(3) 0.3877(3) 0.06093(17) 0.0157(7) Uani 1 1 d .
C18 C 0.4190(3) 0.3205(3) 0.05061(17) 0.0170(7) Uani 1 1 d .
C19 C 0.3582(3) 0.2123(3) 0.05157(19) 0.0193(8) Uani 1 1 d .
C20 C 0.4183(3) 0.1482(3) 0.07540(18) 0.0170(7) Uani 1 1 d .
C21 C 0.5306(3) 0.1873(3) 0.09314(18) 0.0164(7) Uani 1 1 d .
C22 C 0.5957(3) 0.1581(3) 0.15364(18) 0.0164(7) Uani 1 1 d .
C23 C 0.5233(3) 0.1072(3) 0.20084(19) 0.0177(7) Uani 1 1 d .
C24 C 0.5753(3) 0.1300(3) 0.2713(2) 0.0200(8) Uani 1 1 d .
C25 C 0.6952(3) 0.2104(3) 0.30528(19) 0.0203(8) Uani 1 1 d .
C26 C 0.6805(4) 0.2475(4) 0.3736(2) 0.0278(9) Uani 1 1 d .
C27 C 0.7245(4) 0.3508(4) 0.3982(2) 0.0249(9) Uani 1 1 d .
C28 C 0.8011(4) 0.4331(4) 0.3670(2) 0.0307(10) Uani 1 1 d .
C29 C 0.7902(4) 0.5302(4) 0.3873(2) 0.0267(9) Uani 1 1 d .
C30 C 0.8075(4) 0.6079(4) 0.3481(2) 0.0281(9) Uani 1 1 d .
C31 C 0.7472(4) 0.6803(4) 0.3477(2) 0.0261(9) Uani 1 1 d .
C32 C 0.7307(4) 0.7001(3) 0.2746(2) 0.0247(8) Uani 1 1 d .
C33 C 0.6525(4) 0.7486(3) 0.2438(2) 0.0240(8) Uani 1 1 d .
C34 C 0.5886(3) 0.6875(3) 0.1726(2) 0.0205(8) Uani 1 1 d .
C35 C 0.4722(3) 0.6556(3) 0.15935(19) 0.0194(8) Uani 1 1 d .
C36 C 0.3935(3) 0.5654(3) 0.11248(18) 0.0174(7) Uani 1 1 d .
C37 C 0.2791(3) 0.5213(3) 0.11410(18) 0.0183(8) Uani 1 1 d .
C38 C 0.2136(3) 0.4166(3) 0.09519(19) 0.0184(8) Uani 1 1 d .
C39 C 0.2528(3) 0.3433(3) 0.07120(17) 0.0165(7) Uani 1 1 d .
C40 C 0.1979(3) 0.2354(3) 0.07490(19) 0.0181(7) Uani 1 1 d .
C41 C 0.2536(3) 0.1726(3) 0.06699(18) 0.0173(7) Uani 1 1 d .
C42 C 0.2421(3) 0.0825(3) 0.10315(19) 0.0183(7) Uani 1 1 d .
C43 C 0.3430(3) 0.0579(3) 0.10456(19) 0.0176(7) Uani 1 1 d .
C44 C 0.4043(3) 0.0608(3) 0.17795(19) 0.0171(7) Uani 1 1 d .
C45 C 0.3422(3) 0.0397(3) 0.2269(2) 0.0194(8) Uani 1 1 d .
C46 C 0.3960(3) 0.0651(3) 0.2970(2) 0.0214(8) Uani 1 1 d .
C47 C 0.5117(3) 0.1094(3) 0.3195(2) 0.0221(8) Uani 1 1 d .
C48 C 0.5826(4) 0.1643(4) 0.3914(2) 0.0297(9) Uani 1 1 d .
C49 C 0.5209(4) 0.2007(4) 0.4391(2) 0.0272(9) Uani 1 1 d .
C50 C 0.5680(4) 0.3274(4) 0.4539(2) 0.0249(9) Uani 1 1 d .
C51 C 0.6900(4) 0.3962(4) 0.4522(2) 0.0324(10) Uani 1 1 d .
C52 C 0.7136(4) 0.5130(4) 0.4347(2) 0.0277(9) Uani 1 1 d .
C53 C 0.6124(4) 0.5283(4) 0.3922(2) 0.0245(8) Uani 1 1 d .
C54 C 0.6295(4) 0.6158(3) 0.3565(2) 0.0241(8) Uani 1 1 d .
C55 C 0.5364(4) 0.6300(3) 0.31668(19) 0.0215(8) Uani 1 1 d .
C56 C 0.5526(4) 0.7275(3) 0.2801(2) 0.0224(8) Uani 1 1 d .
C57 C 0.4475(4) 0.7099(3) 0.2162(2) 0.0206(8) Uani 1 1 d .
C58 C 0.3289(3) 0.6433(3) 0.2261(2) 0.0204(8) Uani 1 1 d .
C59 C 0.2336(3) 0.5784(3) 0.15700(19) 0.0199(8) Uani 1 1 d .
C60 C 0.1470(3) 0.4778(3) 0.1787(2) 0.0211(8) Uani 1 1 d .
C61 C 0.1066(3) 0.3833(3) 0.1178(2) 0.0208(8) Uani 1 1 d .
C62 C 0.0686(3) 0.2721(3) 0.1407(2) 0.0216(8) Uani 1 1 d .
C63 C 0.0880(3) 0.1863(3) 0.0969(2) 0.0216(8) Uani 1 1 d .
C64 C 0.0961(3) 0.1057(3) 0.1508(2) 0.0216(8) Uani 1 1 d .
C65 C 0.1806(3) 0.0592(3) 0.1495(2) 0.0203(8) Uani 1 1 d .
C66 C 0.2168(3) 0.0108(3) 0.2119(2) 0.0214(8) Uani 1 1 d .
C67 C 0.2127(3) 0.0601(3) 0.2857(2) 0.0225(8) Uani 1 1 d .
C68 C 0.3218(3) 0.0635(3) 0.3420(2) 0.0226(8) Uani 1 1 d .
C69 C 0.3857(4) 0.1622(4) 0.4008(2) 0.0252(9) Uani 1 1 d .
C70 C 0.3900(4) 0.2593(3) 0.3722(2) 0.0219(8) Uani 1 1 d .
C71 C 0.4859(4) 0.3462(3) 0.3999(2) 0.0235(8) Uani 1 1 d .
C72 C 0.5047(4) 0.4463(3) 0.37794(19) 0.0224(8) Uani 1 1 d .
C73 C 0.4108(3) 0.4542(3) 0.33395(19) 0.0201(8) Uani 1 1 d .
C74 C 0.4271(4) 0.5512(3) 0.30765(19) 0.0199(8) Uani 1 1 d .
C75 C 0.3290(3) 0.5529(3) 0.26303(18) 0.0188(8) Uani 1 1 d .
C76 C 0.2297(3) 0.4670(3) 0.23920(19) 0.0200(8) Uani 1 1 d .
C77 C 0.2189(3) 0.3673(3) 0.25596(19) 0.0190(8) Uani 1 1 d .
C78 C 0.1408(3) 0.2752(3) 0.2110(2) 0.0215(8) Uani 1 1 d .
C79 C 0.1436(3) 0.1783(3) 0.2181(2) 0.0205(8) Uani 1 1 d .
C80 C 0.2174(3) 0.1693(3) 0.2776(2) 0.0204(8) Uani 1 1 d .
C81 C 0.2988(3) 0.2604(3) 0.3204(2) 0.0207(8) Uani 1 1 d .
C82 C 0.3075(3) 0.3624(3) 0.30703(19) 0.0198(8) Uani 1 1 d .

loop_
_atom_site_aniso_label
_atom_site_aniso_U_11
_atom_site_aniso_U_22
_atom_site_aniso_U_33
_atom_site_aniso_U_23
_atom_site_aniso_U_13
_atom_site_aniso_U_12
Cl1 0.0232(4) 0.0300(6) 0.0276(4) 0.0151(4) 0.0170(4) 0.0153(4)
Cl2 0.0327(5) 0.0280(6) 0.0221(4) 0.0108(4) 0.0183(4) 0.0209(5)
Cl3 0.0182(6) 0.0223(8) 0.0426(8) 0.0022(6) 0.0099(5) 0.0066(5)
Cl3A 0.037(4) 0.051(6) 0.157(11) 0.022(7) -0.017(5) 0.011(4)
Cl4 0.0304(5) 0.0206(6) 0.0430(6) 0.0119(5) 0.0211(5) 0.0069(5)
Cl5 0.0257(4) 0.0226(5) 0.0271(4) 0.0076(4) 0.0135(4) 0.0162(4)
Cl6 0.0305(5) 0.0357(7) 0.0442(6) 0.0134(5) 0.0093(5) 0.0231(5)
Cl7 0.0275(8) 0.0442(12) 0.0262(8) 0.0038(7) 0.0008(6) 0.0174(8)
Cl8 0.0431(6) 0.0258(7) 0.0292(5) -0.0027(5) 0.0028(5) 0.0083(6)
Cl9 0.0383(6) 0.0181(6) 0.0411(6) 0.0054(5) 0.0150(5) 0.0098(5)
Cl10 0.0262(4) 0.0166(5) 0.0278(4) 0.0005(4) 0.0069(4) 0.0112(4)
Cl11 0.0517(8) 0.0341(8) 0.0246(6) 0.0126(5) 0.0132(5) 0.0316(7)
Cl12 0.0453(8) 0.0400(10) 0.0224(7) 0.0204(7) 0.0131(6) 0.0265(8)
Cl1A 0.148(17) 0.143(17) 0.079(10) 0.028(10) 0.052(10) 0.120(16)
Cl13 0.0517(10) 0.0405(10) 0.0148(6) 0.0050(6) 0.0135(6) 0.0282(8)
Cl1B 0.161(16) 0.078(14) 0.042(7) -0.017(7) 0.026(9) 0.026(12)
Cl14 0.0369(8) 0.0370(9) 0.0171(6) 0.0054(5) 0.0013(5) 0.0205(7)
Cl1C 0.104(12) 0.25(3) 0.077(9) -0.012(11) -0.017(9) 0.065(15)
Cl15 0.0513(7) 0.0361(8) 0.0230(5) -0.0007(5) 0.0040(5) 0.0182(6)
Cl16 0.0413(6) 0.0220(6) 0.0248(4) -0.0007(4) 0.0096(4) 0.0170(5)
Cl17 0.0421(6) 0.0183(6) 0.0300(5) 0.0097(4) 0.0161(4) 0.0195(5)
Cl18 0.0400(5) 0.0277(6) 0.0240(4) 0.0069(4) 0.0154(4) 0.0253(5)
Cl19 0.0353(5) 0.0289(6) 0.0235(4) 0.0123(4) 0.0125(4) 0.0257(5)
Cl20 0.0312(5) 0.0376(6) 0.0326(5) 0.0131(5) 0.0184(4) 0.0264(5)
Cl21 0.0239(4) 0.0327(6) 0.0268(4) 0.0089(4) 0.0058(4) 0.0197(5)
Cl22 0.0196(4) 0.0328(6) 0.0425(6) 0.0128(5) 0.0152(4) 0.0155(5)
Cl23 0.0206(4) 0.0274(6) 0.0320(5) 0.0013(4) 0.0011(4) 0.0108(4)
Cl24 0.0195(4) 0.0240(6) 0.0479(6) 0.0111(5) 0.0145(4) 0.0074(4)
Cl25 0.0265(5) 0.0172(6) 0.0424(6) 0.0117(5) 0.0151(4) 0.0093(4)
Cl26 0.0299(5) 0.0304(6) 0.0436(6) 0.0210(5) 0.0253(5) 0.0155(5)
Cl27 0.0402(5) 0.0282(6) 0.0336(5) 0.0213(5) 0.0229(5) 0.0214(5)
Cl28 0.0500(6) 0.0406(7) 0.0304(5) 0.0194(5) 0.0280(5) 0.0277(6)
Cl29 0.093(11) 0.066(11) 0.050(7) 0.006(7) 0.012(7) 0.044(10)
Cl30 0.066(5) 0.065(6) 0.025(3) 0.013(3) 0.005(3) 0.048(5)
Cl31 0.079(8) 0.098(11) 0.103(10) -0.012(8) 0.006(7) 0.042(8)
Cl32 0.030(4) 0.089(9) 0.045(6) 0.007(6) 0.014(5) 0.015(4)
Cl33 0.051(5) 0.046(5) 0.060(7) 0.021(5) 0.017(5) 0.036(4)
Cl34 0.040(4) 0.052(6) 0.053(4) -0.002(4) 0.004(3) 0.016(4)
C1 0.0168(16) 0.020(2) 0.0223(17) 0.0064(17) 0.0096(14) 0.0089(17)
C2 0.0219(17) 0.017(2) 0.0242(18) 0.0070(17) 0.0111(15) 0.0103(17)
C3 0.0210(16) 0.022(2) 0.0148(15) 0.0088(16) 0.0111(14) 0.0122(17)
C4 0.0231(17) 0.017(2) 0.0135(15) 0.0062(15) 0.0097(14) 0.0126(17)
C5 0.0202(16) 0.019(2) 0.0192(16) 0.0074(16) 0.0121(14) 0.0127(17)
C6 0.0157(15) 0.019(2) 0.0188(16) 0.0063(16) 0.0097(14) 0.0095(16)
C7 0.0192(16) 0.023(2) 0.0216(17) 0.0082(17) 0.0104(14) 0.0140(17)
C8 0.0180(16) 0.020(2) 0.0241(18) 0.0082(17) 0.0085(15) 0.0114(17)
C9 0.0208(17) 0.023(2) 0.0226(18) 0.0069(18) 0.0065(15) 0.0111(18)
C10 0.0201(17) 0.020(2) 0.0238(18) 0.0070(17) 0.0078(15) 0.0097(17)
C11 0.032(2) 0.027(3) 0.0267(19) 0.0063(19) 0.0130(17) 0.017(2)
C12 0.0190(17) 0.013(2) 0.0291(19) 0.0031(17) 0.0085(15) 0.0030(17)
C13 0.0213(17) 0.015(2) 0.0292(19) 0.0083(17) 0.0122(16) 0.0066(17)
C14 0.0252(18) 0.019(2) 0.0209(17) 0.0117(17) 0.0132(15) 0.0133(18)
C15 0.0249(18) 0.016(2) 0.0179(16) 0.0105(16) 0.0121(15) 0.0116(17)
C16 0.0240(17) 0.022(2) 0.0123(15) 0.0095(15) 0.0092(14) 0.0154(17)
C17 0.0210(17) 0.019(2) 0.0128(15) 0.0065(15) 0.0072(13) 0.0128(17)
C18 0.0230(17) 0.023(2) 0.0123(15) 0.0072(15) 0.0084(13) 0.0146(17)
C19 0.0246(18) 0.025(2) 0.0161(16) 0.0062(16) 0.0070(14) 0.0165(18)
C20 0.0252(18) 0.017(2) 0.0144(15) 0.0041(15) 0.0092(14) 0.0129(17)
C21 0.0247(17) 0.018(2) 0.0141(15) 0.0042(15) 0.0093(14) 0.0140(17)
C22 0.0189(16) 0.019(2) 0.0186(16) 0.0060(16) 0.0091(14) 0.0126(16)
C23 0.0202(17) 0.018(2) 0.0217(17) 0.0077(16) 0.0101(15) 0.0122(17)
C24 0.0218(17) 0.023(2) 0.0229(17) 0.0104(17) 0.0100(15) 0.0139(17)
C25 0.0260(18) 0.021(2) 0.0186(17) 0.0064(16) 0.0078(15) 0.0136(18)
C26 0.039(2) 0.025(3) 0.0238(19) 0.0062(19) 0.0153(18) 0.014(2)
C27 0.031(2) 0.030(3) 0.0184(17) 0.0067(18) 0.0050(16) 0.018(2)
C28 0.045(3) 0.027(3) 0.0221(19) 0.0055(19) 0.0089(18) 0.017(2)
C29 0.031(2) 0.028(3) 0.0204(18) -0.0003(18) 0.0039(16) 0.014(2)
C30 0.034(2) 0.029(3) 0.0254(19) 0.0030(19) 0.0068(17) 0.018(2)
C31 0.030(2) 0.024(3) 0.0246(19) 0.0016(18) 0.0045(16) 0.013(2)
C32 0.0279(19) 0.021(2) 0.0250(19) 0.0026(18) 0.0060(16) 0.0105(19)
C33 0.0273(19) 0.021(2) 0.0261(19) 0.0041(18) 0.0099(16) 0.0108(19)
C34 0.0292(19) 0.016(2) 0.0227(18) 0.0105(17) 0.0117(16) 0.0125(18)
C35 0.0310(19) 0.018(2) 0.0189(16) 0.0105(16) 0.0126(15) 0.0166(18)
C36 0.0272(18) 0.018(2) 0.0152(15) 0.0097(16) 0.0095(14) 0.0153(18)
C37 0.0237(18) 0.024(2) 0.0153(15) 0.0081(16) 0.0079(14) 0.0164(18)
C38 0.0234(18) 0.024(2) 0.0177(16) 0.0095(16) 0.0086(14) 0.0171(18)
C39 0.0212(17) 0.021(2) 0.0124(15) 0.0056(15) 0.0054(13) 0.0133(17)
C40 0.0179(16) 0.023(2) 0.0172(16) 0.0050(16) 0.0061(14) 0.0111(17)
C41 0.0189(16) 0.016(2) 0.0163(16) 0.0036(15) 0.0031(13) 0.0075(16)
C42 0.0194(17) 0.015(2) 0.0222(17) 0.0016(16) 0.0045(14) 0.0094(17)
C43 0.0191(16) 0.013(2) 0.0226(17) 0.0031(16) 0.0070(14) 0.0082(16)
C44 0.0213(17) 0.015(2) 0.0203(16) 0.0060(16) 0.0096(14) 0.0105(16)
C45 0.0238(18) 0.015(2) 0.0270(18) 0.0111(17) 0.0136(16) 0.0119(17)
C46 0.0302(19) 0.024(2) 0.0234(18) 0.0156(17) 0.0173(16) 0.0177(19)
C47 0.0290(19) 0.026(2) 0.0213(17) 0.0123(17) 0.0124(16) 0.0176(19)
C48 0.037(2) 0.030(3) 0.031(2) 0.009(2) 0.0183(19) 0.018(2)
C49 0.041(2) 0.032(3) 0.0234(19) 0.0125(19) 0.0152(18) 0.026(2)
C50 0.038(2) 0.028(3) 0.0175(17) 0.0061(17) 0.0096(16) 0.022(2)
C51 0.033(2) 0.034(3) 0.035(2) 0.007(2) 0.0074(19) 0.019(2)
C52 0.032(2) 0.031(3) 0.0222(18) 0.0038(19) 0.0049(17) 0.017(2)
C53 0.032(2) 0.027(3) 0.0201(17) 0.0035(18) 0.0062(16) 0.019(2)
C54 0.031(2) 0.020(2) 0.0203(17) -0.0032(17) 0.0033(16) 0.0123(19)
C55 0.030(2) 0.021(2) 0.0178(16) 0.0026(16) 0.0089(15) 0.0144(19)
C56 0.030(2) 0.017(2) 0.0219(18) 0.0015(17) 0.0085(16) 0.0123(19)
C57 0.032(2) 0.014(2) 0.0221(17) 0.0070(16) 0.0110(16) 0.0138(18)
C58 0.0308(19) 0.021(2) 0.0204(17) 0.0069(16) 0.0119(16) 0.0184(19)
C59 0.0273(18) 0.023(2) 0.0206(17) 0.0093(17) 0.0109(15) 0.0189(18)
C60 0.0277(19) 0.027(2) 0.0220(17) 0.0103(17) 0.0149(16) 0.0203(19)
C61 0.0214(17) 0.027(2) 0.0231(18) 0.0095(17) 0.0100(15) 0.0164(18)
C62 0.0189(17) 0.024(2) 0.0285(19) 0.0081(18) 0.0101(15) 0.0130(18)
C63 0.0184(17) 0.022(2) 0.0270(19) 0.0056(17) 0.0068(15) 0.0109(17)
C64 0.0173(16) 0.019(2) 0.032(2) 0.0092(18) 0.0101(15) 0.0084(17)
C65 0.0186(17) 0.017(2) 0.0290(19) 0.0076(17) 0.0097(15) 0.0095(17)
C66 0.0237(18) 0.018(2) 0.0300(19) 0.0116(18) 0.0141(16) 0.0124(17)
C67 0.0241(18) 0.022(2) 0.0287(19) 0.0130(18) 0.0161(16) 0.0118(18)
C68 0.0295(19) 0.023(2) 0.0254(18) 0.0149(18) 0.0155(16) 0.0152(18)
C69 0.038(2) 0.032(3) 0.0200(17) 0.0144(18) 0.0160(17) 0.024(2)
C70 0.033(2) 0.028(2) 0.0196(17) 0.0133(17) 0.0155(16) 0.021(2)
C71 0.034(2) 0.028(3) 0.0178(17) 0.0089(17) 0.0096(16) 0.021(2)
C72 0.035(2) 0.021(2) 0.0159(16) 0.0042(16) 0.0061(16) 0.017(2)
C73 0.032(2) 0.022(2) 0.0142(15) 0.0072(16) 0.0102(15) 0.0169(19)
C74 0.033(2) 0.020(2) 0.0143(15) 0.0053(16) 0.0099(15) 0.0166(19)
C75 0.0307(19) 0.022(2) 0.0145(15) 0.0052(16) 0.0112(15) 0.0190(19)
C76 0.0295(19) 0.026(2) 0.0171(16) 0.0091(16) 0.0143(15) 0.0193(19)
C77 0.0249(18) 0.024(2) 0.0201(17) 0.0096(17) 0.0148(15) 0.0165(18)
C78 0.0229(18) 0.027(2) 0.0249(18) 0.0119(18) 0.0144(16) 0.0154(19)
C79 0.0177(16) 0.023(2) 0.0283(19) 0.0105(17) 0.0142(15) 0.0113(17)
C80 0.0240(18) 0.022(2) 0.0269(18) 0.0128(18) 0.0176(16) 0.0147(18)
C81 0.0284(19) 0.024(2) 0.0212(17) 0.0116(17) 0.0144(16) 0.0182(19)
C82 0.0297(19) 0.026(2) 0.0172(16) 0.0109(16) 0.0148(15) 0.0195(19)

loop_
_atom_type_symbol
_atom_type_description
_atom_type_scat_dispersion_real
_atom_type_scat_dispersion_imag
_atom_type_scat_source
C C 0.0033 0.0016 'International Tables Vol C Tables 4.2.6.8 and 6.1.1.4'
Cl Cl 0.1484 0.1585 'International Tables Vol C Tables 4.2.6.8 and 6.1.1.4'

loop_
_geom_angle_atom_site_label_1
_geom_angle_atom_site_label_2
_geom_angle_atom_site_label_3
_geom_angle
_geom_angle_site_symmetry_1
_geom_angle_site_symmetry_3
C11 Cl3 Cl3A 77.7(3) . .
Cl31 Cl3A C30 153.0(10) 2_766 .
Cl31 Cl3A Cl3 129.8(7) 2_766 .
C30 Cl3A Cl3 77.1(5) . .
C48 Cl11 Cl1A 68.8(4) . .
Cl1A Cl12 Cl1B 103(2) . .
Cl1A Cl12 C49 74.5(14) . .
Cl1B Cl12 C49 81.5(10) . .
Cl12 Cl1A Cl1B 47.0(17) . .
Cl12 Cl1A C49 82.6(13) . .
Cl1B Cl1A C49 75.7(12) . .
Cl12 Cl1A Cl11 166(3) . .
Cl1B Cl1A Cl11 119.6(16) . .
C49 Cl1A Cl11 92.0(7) . .
Cl1C Cl13 C50 81.2(15) . .
Cl12 Cl1B Cl1A 30.4(9) . .
Cl12 Cl1B C49 67.0(9) . .
Cl1A Cl1B C49 61.2(9) . .
Cl12 Cl1B Cl1C 127.8(19) . .
Cl1A Cl1B Cl1C 145.2(16) . .
C49 Cl1B Cl1C 86.2(9) . .
C51 Cl14 Cl1C 64.9(4) . .
Cl13 Cl1C C50 75.2(13) . .
Cl13 Cl1C Cl14 150(2) . .
C50 Cl1C Cl14 79.8(8) . .
Cl13 Cl1C Cl1B 86(2) . .
C50 Cl1C Cl1B 64.3(9) . .
Cl14 Cl1C Cl1B 67.9(8) . .
Cl30 Cl31 Cl3A 134.4(10) . 2_766
Cl30 Cl31 Cl32 106.8(8) . .
Cl3A Cl31 Cl32 118.2(8) 2_766 .
Cl30 Cl31 Cl33 95.1(7) . .
Cl3A Cl31 Cl33 127.5(8) 2_766 .
Cl32 Cl31 Cl33 15.2(3) . .
Cl33 Cl32 Cl34 37.9(16) . .
Cl33 Cl32 Cl31 100(2) . .
Cl34 Cl32 Cl31 103.5(8) . .
Cl32 Cl33 Cl34 128(2) . .
Cl32 Cl33 Cl31 65(2) . .
Cl34 Cl33 Cl31 112.2(8) . .
Cl33 Cl34 Cl32 14.0(5) . .
C6 C1 C10 118.9(3) . .
C6 C1 C2 115.4(3) . .
C10 C1 C2 124.7(4) . .
C1 C2 C3 106.1(3) . .
C1 C2 C13 115.6(3) . .
C3 C2 C13 103.4(3) . .
C1 C2 Cl1 107.5(2) . .
C3 C2 Cl1 111.5(3) . .
C13 C2 Cl1 112.7(3) . .
C4 C3 C15 120.4(3) . .
C4 C3 C2 125.5(3) . .
C15 C3 C2 109.8(3) . .
C3 C4 C18 119.7(3) . .
C3 C4 C5 116.9(3) . .
C18 C4 C5 120.8(3) . .
C21 C5 C4 113.7(3) . .
C21 C5 C6 101.6(3) . .
C4 C5 C6 107.9(3) . .
C21 C5 Cl2 109.1(2) . .
C4 C5 Cl2 110.6(2) . .
C6 C5 Cl2 113.8(2) . .
C7 C6 C1 121.5(3) . .
C7 C6 C5 110.3(3) . .
C1 C6 C5 124.9(3) . .
C6 C7 C8 120.2(4) . .
C6 C7 C22 111.8(3) . .
C8 C7 C22 124.7(3) . .
C9 C8 C7 119.0(3) . .
C9 C8 C25 122.9(4) . .
C7 C8 C25 116.6(4) . .
C8 C9 C10 121.3(4) . .
C8 C9 C28 118.2(4) . .
C10 C9 C28 119.1(4) . .
C1 C10 C9 119.1(4) . .
C1 C10 C11 119.8(3) . .
C9 C10 C11 120.0(4) . .
C12 C11 C30 102.9(3) . .
C12 C11 C10 112.7(4) . .
C30 C11 C10 113.8(4) . .
C12 C11 Cl3 108.4(3) . .
C30 C11 Cl3 109.1(3) . .
C10 C11 Cl3 109.6(3) . .
C32 C12 C11 111.9(4) . .
C32 C12 C13 124.0(4) . .
C11 C12 C13 123.2(3) . .
C12 C13 C14 105.9(3) . .
C12 C13 C2 113.5(3) . .
C14 C13 C2 104.0(3) . .
C12 C13 Cl4 109.3(3) . .
C14 C13 Cl4 109.7(3) . .
C2 C13 Cl4 113.9(2) . .
C34 C14 C15 119.9(4) . .
C34 C14 C13 122.5(4) . .
C15 C14 C13 111.9(3) . .
C14 C15 C3 110.8(3) . .
C14 C15 C16 122.0(3) . .
C3 C15 C16 121.9(4) . .
C15 C16 C17 118.6(3) . .
C15 C16 C36 117.0(4) . .
C17 C16 C36 121.0(3) . .
C16 C17 C18 118.5(3) . .
C16 C17 C39 119.1(3) . .
C18 C17 C39 120.0(3) . .
C19 C18 C17 116.8(3) . .
C19 C18 C4 119.0(3) . .
C17 C18 C4 120.7(4) . .
C41 C19 C18 122.0(3) . .
C41 C19 C20 109.5(3) . .
C18 C19 C20 120.2(3) . .
C41 C19 Cl29 103.3(6) . .
C18 C19 Cl29 99.2(5) . .
C20 C19 Cl29 96.1(5) . .
C21 C20 C19 122.2(4) . .
C21 C20 C43 124.1(3) . .
C19 C20 C43 108.8(3) . .
C20 C21 C5 121.6(3) . .
C20 C21 C22 122.2(3) . .
C5 C21 C22 110.8(3) . .
C21 C22 C23 111.5(3) . .
C21 C22 C7 100.6(3) . .
C23 C22 C7 109.8(3) . .
C21 C22 Cl5 112.3(2) . .
C23 C22 Cl5 109.6(2) . .
C7 C22 Cl5 112.9(2) . .
C24 C23 C44 119.0(3) . .
C24 C23 C22 117.3(3) . .
C44 C23 C22 122.0(3) . .
C23 C24 C47 121.0(4) . .
C23 C24 C25 125.1(3) . .
C47 C24 C25 110.4(3) . .
C8 C25 C24 110.0(3) . .
C8 C25 C26 113.1(3) . .
C24 C25 C26 99.6(3) . .
C8 C25 Cl6 108.3(2) . .
C24 C25 Cl6 112.1(3) . .
C26 C25 Cl6 113.7(3) . .
C27 C26 C48 124.9(4) . .
C27 C26 C25 120.0(4) . .
C48 C26 C25 111.2(4) . .
C26 C27 C51 123.9(4) . .
C26 C27 C28 123.2(4) . .
C51 C27 C28 112.3(4) . .
C29 C28 C27 105.4(4) . .
C29 C28 C9 115.0(3) . .
C27 C28 C9 113.8(4) . .
C29 C28 Cl7 108.5(3) . .
C27 C28 Cl7 108.7(3) . .
C9 C28 Cl7 105.2(3) . .
C30 C29 C28 122.0(4) . .
C30 C29 C52 121.6(4) . .
C28 C29 C52 111.6(4) . .
C29 C30 C11 121.0(4) . .
C29 C30 C31 121.7(4) . .
C11 C30 C31 110.0(3) . .
C29 C30 Cl3A 96.0(4) . .
C11 C30 Cl3A 96.1(5) . .
C31 C30 Cl3A 105.3(4) . .
C32 C31 C54 106.7(3) . .
C32 C31 C30 101.9(3) . .
C54 C31 C30 108.1(4) . .
C32 C31 Cl8 112.0(3) . .
C54 C31 Cl8 114.2(3) . .
C30 C31 Cl8 113.0(3) . .
C12 C32 C31 112.8(4) . .
C12 C32 C33 123.7(4) . .
C31 C32 C33 122.0(3) . .
C34 C33 C32 106.5(3) . .
C34 C33 C56 101.6(3) . .
C32 C33 C56 113.1(3) . .
C34 C33 Cl9 112.6(3) . .
C32 C33 Cl9 108.7(3) . .
C56 C33 Cl9 114.0(3) . .
C14 C34 C35 118.8(4) . .
C14 C34 C33 123.8(4) . .
C35 C34 C33 112.8(3) . .
C36 C35 C34 122.5(3) . .
C36 C35 C57 125.1(4) . .
C34 C35 C57 109.9(4) . .
C35 C36 C37 119.9(3) . .
C35 C36 C16 118.9(3) . .
C37 C36 C16 117.8(4) . .
C38 C37 C36 121.1(3) . .
C38 C37 C59 114.0(3) . .
C36 C37 C59 122.2(4) . .
C37 C38 C39 123.3(3) . .
C37 C38 C61 111.9(3) . .
C39 C38 C61 123.3(4) . .
C40 C39 C38 120.4(3) . .
C40 C39 C17 120.9(3) . .
C38 C39 C17 116.7(3) . .
C41 C40 C39 117.9(3) . .
C41 C40 C63 117.8(3) . .
C39 C40 C63 123.7(3) . .
C40 C41 C19 122.0(4) . .
C40 C41 C42 122.9(3) . .
C19 C41 C42 109.4(3) . .
C65 C42 C41 121.2(3) . .
C65 C42 C43 125.0(3) . .
C41 C42 C43 108.5(3) . .
C44 C43 C20 109.1(3) . .
C44 C43 C42 110.7(3) . .
C20 C43 C42 103.2(3) . .
C44 C43 Cl10 111.2(2) . .
C20 C43 Cl10 110.6(3) . .
C42 C43 Cl10 111.7(3) . .
C45 C44 C23 119.2(3) . .
C45 C44 C43 117.6(3) . .
C23 C44 C43 121.4(3) . .
C46 C45 C44 120.8(4) . .
C46 C45 C66 112.5(3) . .
C44 C45 C66 125.4(3) . .
C47 C46 C45 120.2(3) . .
C47 C46 C68 124.0(4) . .
C45 C46 C68 114.4(3) . .
C46 C47 C24 119.8(4) . .
C46 C47 C48 126.4(3) . .
C24 C47 C48 112.1(4) . .
C26 C48 C47 99.1(3) . .
C26 C48 C49 118.2(4) . .
C47 C48 C49 115.7(4) . .
C26 C48 Cl11 106.2(3) . .
C47 C48 Cl11 104.9(3) . .
C49 C48 Cl11 111.3(3) . .
C48 C49 C50 111.7(3) . .
C48 C49 C69 112.2(4) . .
C50 C49 C69 102.6(3) . .
C48 C49 Cl1A 87.9(6) . .
C50 C49 Cl1A 125.9(8) . .
C69 C49 Cl1A 116.0(8) . .
C48 C49 Cl12 110.1(3) . .
C50 C49 Cl12 109.9(3) . .
C69 C49 Cl12 110.1(3) . .
Cl1A C49 Cl12 22.9(5) . .
C48 C49 Cl1B 107.5(8) . .
C50 C49 Cl1B 82.9(6) . .
C69 C49 Cl1B 133.9(7) . .
Cl1A C49 Cl1B 43.0(9) . .
Cl12 C49 Cl1B 31.4(5) . .
C71 C50 C51 110.8(3) . .
C71 C50 C49 102.3(4) . .
C51 C50 C49 119.1(3) . .
C71 C50 Cl13 103.8(3) . .
C51 C50 Cl13 108.3(3) . .
C49 C50 Cl13 111.5(3) . .
C71 C50 Cl1C 118.7(8) . .
C51 C50 Cl1C 85.4(6) . .
C49 C50 Cl1C 120.8(9) . .
Cl13 C50 Cl1C 23.6(5) . .
C27 C51 C50 112.8(4) . .
C27 C51 C52 103.2(4) . .
C50 C51 C52 115.3(3) . .
C27 C51 Cl14 105.2(3) . .
C50 C51 Cl14 108.7(3) . .
C52 C51 Cl14 111.2(3) . .
C29 C52 C53 104.1(3) . .
C29 C52 C51 103.8(3) . .
C53 C52 C51 117.0(4) . .
C29 C52 Cl15 113.5(3) . .
C53 C52 Cl15 106.9(3) . .
C51 C52 Cl15 111.5(3) . .
C72 C53 C54 119.2(4) . .
C72 C53 C52 119.2(4) . .
C54 C53 C52 120.5(4) . .
C55 C54 C53 120.8(4) . .
C55 C54 C31 118.9(4) . .
C53 C54 C31 118.9(3) . .
C74 C55 C54 118.8(4) . .
C74 C55 C56 119.3(3) . .
C54 C55 C56 121.9(4) . .
C55 C56 C57 114.1(3) . .
C55 C56 C33 108.7(3) . .
C57 C56 C33 102.7(3) . .
C55 C56 Cl16 106.5(3) . .
C57 C56 Cl16 111.8(3) . .
C33 C56 Cl16 113.3(3) . .
C35 C57 C58 112.2(4) . .
C35 C57 C56 100.6(3) . .
C58 C57 C56 115.5(3) . .
C35 C57 Cl17 107.0(2) . .
C58 C57 Cl17 110.3(2) . .
C56 C57 Cl17 110.7(3) . .
C75 C58 C57 111.0(3) . .
C75 C58 C59 99.0(3) . .
C57 C58 C59 115.1(3) . .
C75 C58 Cl18 108.2(2) . .
C57 C58 Cl18 111.1(3) . .
C59 C58 Cl18 111.7(2) . .
C37 C59 C58 109.1(3) . .
C37 C59 C60 97.6(3) . .
C58 C59 C60 105.9(3) . .
C37 C59 Cl19 113.2(2) . .
C58 C59 Cl19 113.8(3) . .
C60 C59 Cl19 115.9(3) . .
C76 C60 C61 109.3(3) . .
C76 C60 C59 97.7(3) . .
C61 C60 C59 106.4(3) . .
C76 C60 Cl20 111.9(2) . .
C61 C60 Cl20 114.4(3) . .
C59 C60 Cl20 115.7(3) . .
C38 C61 C62 113.1(3) . .
C38 C61 C60 98.8(3) . .
C62 C61 C60 114.2(3) . .
C38 C61 Cl21 107.8(2) . .
C62 C61 Cl21 110.9(3) . .
C60 C61 Cl21 111.3(2) . .
C78 C62 C61 112.1(3) . .
C78 C62 C63 98.8(3) . .
C61 C62 C63 115.8(3) . .
C78 C62 Cl22 108.2(3) . .
C61 C62 Cl22 110.3(2) . .
C63 C62 Cl22 110.9(3) . .
C40 C63 C62 111.9(3) . .
C40 C63 C64 110.5(3) . .
C62 C63 C64 103.1(3) . .
C40 C63 Cl23 105.0(3) . .
C62 C63 Cl23 113.1(2) . .
C64 C63 Cl23 113.4(3) . .
C79 C64 C65 104.5(3) . .
C79 C64 C63 101.0(3) . .
C65 C64 C63 117.3(3) . .
C79 C64 Cl24 114.5(3) . .
C65 C64 Cl24 108.6(3) . .
C63 C64 Cl24 110.9(3) . .
C42 C65 C64 120.0(3) . .
C42 C65 C66 119.3(3) . .
C64 C65 C66 118.8(3) . .
C45 C66 C65 109.5(3) . .
C45 C66 C67 100.1(3) . .
C65 C66 C67 115.5(3) . .
C45 C66 Cl25 109.0(3) . .
C65 C66 Cl25 109.7(3) . .
C67 C66 Cl25 112.5(2) . .
C80 C67 C68 113.5(3) . .
C80 C67 C66 106.1(3) . .
C68 C67 C66 105.4(3) . .
C80 C67 Cl26 106.7(2) . .
C68 C67 Cl26 112.0(2) . .
C66 C67 Cl26 113.1(3) . .
C46 C68 C69 109.3(3) . .
C46 C68 C67 101.0(3) . .
C69 C68 C67 116.3(3) . .
C46 C68 Cl27 107.7(3) . .
C69 C68 Cl27 110.0(3) . .
C67 C68 Cl27 111.9(3) . .
C70 C69 C68 110.2(3) . .
C70 C69 C49 99.9(3) . .
C68 C69 C49 119.9(3) . .
C70 C69 Cl28 105.7(3) . .
C68 C69 Cl28 108.5(3) . .
C49 C69 Cl28 111.6(3) . .
C71 C70 C81 122.3(4) . .
C71 C70 C69 114.8(4) . .
C81 C70 C69 122.9(4) . .
C70 C71 C72 122.1(4) . .
C70 C71 C50 113.1(4) . .
C72 C71 C50 124.7(4) . .
C53 C72 C73 120.7(4) . .
C53 C72 C71 121.8(4) . .
C73 C72 C71 117.1(4) . .
C72 C73 C82 119.8(3) . .
C72 C73 C74 119.0(4) . .
C82 C73 C74 120.3(3) . .
C55 C74 C75 123.1(3) . .
C55 C74 C73 120.2(3) . .
C75 C74 C73 115.8(4) . .
C76 C75 C74 123.4(3) . .
C76 C75 C58 111.2(3) . .
C74 C75 C58 124.4(4) . .
C75 C76 C77 120.5(3) . .
C75 C76 C60 115.0(3) . .
C77 C76 C60 122.0(4) . .
C78 C77 C82 118.5(3) . .
C78 C77 C76 120.3(3) . .
C82 C77 C76 118.7(4) . .
C79 C78 C77 121.8(4) . .
C79 C78 C62 111.7(4) . .
C77 C78 C62 124.4(3) . .
C78 C79 C80 119.7(4) . .
C78 C79 C64 112.0(3) . .
C80 C79 C64 125.1(3) . .
C81 C80 C79 118.3(3) . .
C81 C80 C67 123.0(3) . .
C79 C80 C67 118.1(4) . .
C80 C81 C70 121.4(3) . .
C80 C81 C82 121.5(3) . .
C70 C81 C82 116.2(4) . .
C77 C82 C73 119.8(3) . .
C77 C82 C81 118.2(4) . .
C73 C82 C81 120.9(3) . .

loop_
_geom_bond_atom_site_label_1
_geom_bond_atom_site_label_2
_geom_bond_distance
_geom_bond_site_symmetry_2
Cl1 C2 1.799(4) .
Cl2 C5 1.826(3) .
Cl3 C11 1.851(5) .
Cl3 Cl3A 2.340(17) .
Cl3A Cl31 1.896(19) 2_766
Cl3A C30 2.037(10) .
Cl4 C13 1.801(4) .
Cl5 C22 1.822(3) .
Cl6 C25 1.817(4) .
Cl7 C28 1.890(5) .
Cl8 C31 1.797(5) .
Cl9 C33 1.797(4) .
Cl10 C43 1.803(4) .
Cl11 C48 1.846(4) .
Cl11 Cl1A 2.187(15) .
Cl12 Cl1A 0.697(14) .
Cl12 Cl1B 1.007(17) .
Cl12 C49 1.777(4) .
Cl1A Cl1B 1.34(3) .
Cl1A C49 1.727(17) .
Cl13 Cl1C 0.748(16) .
Cl13 C50 1.804(4) .
Cl1B C49 1.910(18) .
Cl1B Cl1C 2.45(4) .
Cl14 C51 1.827(5) .
Cl14 Cl1C 2.38(2) .
Cl1C C50 1.844(19) .
Cl15 C52 1.805(5) .
Cl16 C56 1.783(4) .
Cl17 C57 1.800(4) .
Cl18 C58 1.793(4) .
Cl19 C59 1.769(3) .
Cl20 C60 1.767(4) .
Cl21 C61 1.793(4) .
Cl22 C62 1.790(4) .
Cl23 C63 1.785(4) .
Cl24 C64 1.804(4) .
Cl25 C66 1.799(4) .
Cl26 C67 1.787(4) .
Cl27 C68 1.798(4) .
Cl28 C69 1.797(4) .
Cl29 C19 2.099(15) .
Cl30 Cl31 1.682(16) .
Cl31 Cl3A 1.896(19) 2_766
Cl31 Cl32 2.06(2) .
Cl31 Cl33 2.244(18) .
Cl32 Cl33 0.599(10) .
Cl32 Cl34 1.949(14) .
Cl33 Cl34 1.521(14) .
C1 C6 1.400(6) .
C1 C10 1.401(5) .
C1 C2 1.524(5) .
C2 C3 1.539(5) .
C2 C13 1.588(6) .
C3 C4 1.355(6) .
C3 C15 1.416(5) .
C4 C18 1.447(5) .
C4 C5 1.518(5) .
C5 C21 1.503(5) .
C5 C6 1.519(5) .
C6 C7 1.385(5) .
C7 C8 1.399(5) .
C7 C22 1.515(6) .
C8 C9 1.384(6) .
C8 C25 1.506(5) .
C9 C10 1.420(5) .
C9 C28 1.503(6) .
C10 C11 1.507(6) .
C11 C12 1.490(5) .
C11 C30 1.502(6) .
C12 C32 1.347(6) .
C12 C13 1.498(6) .
C13 C14 1.501(5) .
C14 C34 1.385(5) .
C14 C15 1.388(6) .
C15 C16 1.419(5) .
C16 C17 1.425(6) .
C16 C36 1.428(5) .
C17 C18 1.434(5) .
C17 C39 1.443(5) .
C18 C19 1.406(6) .
C19 C41 1.399(5) .
C19 C20 1.462(5) .
C20 C21 1.329(5) .
C20 C43 1.510(5) .
C21 C22 1.503(5) .
C22 C23 1.508(5) .
C23 C24 1.379(5) .
C23 C44 1.406(5) .
C24 C47 1.396(5) .
C24 C25 1.509(6) .
C25 C26 1.518(5) .
C26 C27 1.336(7) .
C26 C48 1.493(6) .
C27 C51 1.473(6) .
C27 C28 1.480(6) .
C28 C29 1.469(6) .
C29 C30 1.353(6) .
C29 C52 1.509(6) .
C30 C31 1.529(6) .
C31 C32 1.489(6) .
C31 C54 1.528(6) .
C32 C33 1.507(5) .
C33 C34 1.488(6) .
C33 C56 1.599(5) .
C34 C35 1.393(6) .
C35 C36 1.390(6) .
C35 C57 1.503(5) .
C36 C37 1.412(5) .
C37 C38 1.348(6) .
C37 C59 1.517(5) .
C38 C39 1.433(5) .
C38 C61 1.502(5) .
C39 C40 1.404(5) .
C40 C41 1.388(5) .
C40 C63 1.531(5) .
C41 C42 1.462(5) .
C42 C65 1.344(5) .
C42 C43 1.518(5) .
C43 C44 1.503(5) .
C44 C45 1.393(5) .
C45 C46 1.377(6) .
C45 C66 1.514(5) .
C46 C47 1.368(6) .
C46 C68 1.479(5) .
C47 C48 1.494(6) .
C48 C49 1.580(5) .
C49 C50 1.608(6) .
C49 C69 1.644(6) .
C50 C71 1.475(5) .
C50 C51 1.538(7) .
C51 C52 1.612(6) .
C52 C53 1.531(5) .
C53 C72 1.388(6) .
C53 C54 1.417(6) .
C54 C55 1.415(5) .
C55 C74 1.398(6) .
C55 C56 1.546(5) .
C56 C57 1.599(6) .
C57 C58 1.551(6) .
C58 C75 1.501(5) .
C58 C59 1.581(6) .
C59 C60 1.582(5) .
C60 C76 1.506(5) .
C60 C61 1.574(6) .
C61 C62 1.563(5) .
C62 C78 1.504(5) .
C62 C63 1.586(6) .
C63 C64 1.624(5) .
C64 C79 1.479(6) .
C64 C65 1.521(5) .
C65 C66 1.530(5) .
C66 C67 1.617(6) .
C67 C80 1.524(5) .
C67 C68 1.613(6) .
C68 C69 1.562(7) .
C69 C70 1.490(5) .
C70 C71 1.334(6) .
C70 C81 1.419(5) .
C71 C72 1.435(5) .
C72 C73 1.412(5) .
C73 C82 1.419(6) .
C73 C74 1.436(5) .
C74 C75 1.422(5) .
C75 C76 1.344(6) .
C76 C77 1.413(5) .
C77 C78 1.388(6) .
C77 C82 1.409(5) .
C78 C79 1.386(5) .
C79 C80 1.414(5) .
C80 C81 1.375(6) .
C81 C82 1.431(5) .
